data_7156714
loop_
_publ_author_name
'Uruvakili, Anasuyamma'
'Kumara Swamy, K. C.'

_publ_section_title
;
 Gold catalysed transformation of 2-arylindoles to terphenyl amines via
 3-dienyl indoles and Br\/onsted acid promoted formation of
 2-carboxyindoles to 3-indenylindoles via 3-allenylindoles.
;
_journal_issue 12
_journal_name_full 'Organic &amp; biomolecular chemistry'
_journal_page_first 3275
_journal_page_last 3284
_journal_paper_doi 10.1039/c9ob00232d
_journal_volume 17
_journal_year 2019
_chemical_formula_sum 'C28 H24 N O2'
_chemical_formula_weight 406.48
_space_group_IT_number 13
_space_group_name_Hall '-P 2yac'
_space_group_name_H-M_alt 'P 1 2/n 1'
_symmetry_cell_setting monoclinic
_symmetry_space_group_name_Hall '-P 2yac'
_symmetry_space_group_name_H-M 'P 1 2/n 1'
_atom_sites_solution_hydrogens geom
_atom_sites_solution_primary direct
_atom_sites_solution_secondary difmap
_audit_creation_method SHELXL-97
_audit_update_record
;
2019-01-29 deposited with the CCDC.    2019-02-27 downloaded from the CCDC.
;
_cell_angle_alpha 90.00
_cell_angle_beta 93.054(3)
_cell_angle_gamma 90.00
_cell_formula_units_Z 4
_cell_length_a 10.8507(8)
_cell_length_b 8.1358(5)
_cell_length_c 25.379(2)
_cell_measurement_reflns_used 9960
_cell_measurement_temperature 300(2)
_cell_measurement_theta_max 27.22
_cell_measurement_theta_min 2.50
_cell_volume 2237.3(3)
_computing_cell_refinement 'Bruker SAINT'
_computing_data_collection 'Bruker APEX2'
_computing_data_reduction 'Bruker SAINT'
_computing_molecular_graphics 'Bruker SHELXTL'
_computing_publication_material 'Bruker SHELXTL'
_computing_structure_refinement 'SHELXL-97 (Sheldrick, 2008)'
_computing_structure_solution 'SHELXS-97 (Sheldrick, 2008)'
_diffrn_ambient_temperature 300(2)
_diffrn_measured_fraction_theta_full 0.991
_diffrn_measured_fraction_theta_max 0.991
_diffrn_measurement_device_type 'Bruker APEX-II CCD'
_diffrn_measurement_method '\f and \w scans'
_diffrn_radiation_monochromator graphite
_diffrn_radiation_source 'fine-focus sealed tube'
_diffrn_radiation_type MoK\a
_diffrn_radiation_wavelength 0.71073
_diffrn_reflns_av_R_equivalents 0.0319
_diffrn_reflns_av_sigmaI/netI 0.0227
_diffrn_reflns_limit_h_max 12
_diffrn_reflns_limit_h_min -12
_diffrn_reflns_limit_k_max 9
_diffrn_reflns_limit_k_min -9
_diffrn_reflns_limit_l_max 30
_diffrn_reflns_limit_l_min -30
_diffrn_reflns_number 22139
_diffrn_reflns_theta_full 25.00
_diffrn_reflns_theta_max 25.00
_diffrn_reflns_theta_min 2.50
_exptl_absorpt_coefficient_mu 0.075
_exptl_crystal_colour colourless
_exptl_crystal_density_diffrn 1.207
_exptl_crystal_density_method 'not measured'
_exptl_crystal_description block
_exptl_crystal_F_000 860
_exptl_crystal_size_max 0.24
_exptl_crystal_size_mid 0.22
_exptl_crystal_size_min 0.18
_refine_diff_density_max 0.348
_refine_diff_density_min -0.337
_refine_diff_density_rms 0.039
_refine_ls_extinction_method none
_refine_ls_goodness_of_fit_ref 1.042
_refine_ls_hydrogen_treatment mixed
_refine_ls_matrix_type full
_refine_ls_number_parameters 287
_refine_ls_number_reflns 3904
_refine_ls_number_restraints 0
_refine_ls_restrained_S_all 1.042
_refine_ls_R_factor_all 0.0706
_refine_ls_R_factor_gt 0.0612
_refine_ls_shift/su_max 0.000
_refine_ls_shift/su_mean 0.000
_refine_ls_structure_factor_coef Fsqd
_refine_ls_weighting_details 'calc w=1/[\s^2^(Fo^2^)+(0.0825P)^2^+1.2323P] where P=(Fo^2^+2Fc^2^)/3'
_refine_ls_weighting_scheme calc
_refine_ls_wR_factor_gt 0.1641
_refine_ls_wR_factor_ref 0.1712
_reflns_number_gt 3323
_reflns_number_total 3904
_reflns_threshold_expression >2sigma(I)
_cod_data_source_file c9ob00232d2.cif
_cod_data_source_block Compound27
_cod_depositor_comments
;
The following automatic conversions were performed:

'_symmetry_cell_setting' value 'Monoclinic' changed to 'monoclinic'
according to
/home/data/users/saulius/crontab/automatic-downloads/rss-feeds/RSC/lib/dictionaries/cif_core.dic
dictionary named 'cif_core.dic' version 2.4.2 from 2011-04-26.

Automatic conversion script
Id: cif_fix_values 4973 2017-02-22 13:04:09Z antanas 

 Adding full bibliography for 7156713--7156716.cif.
;
_cod_original_cell_volume 2237.2(3)
_cod_original_sg_symbol_H-M P2/n
_cod_database_code 7156714

loop_
_symmetry_equiv_pos_as_xyz
'x, y, z'
'-x+1/2, y, -z+1/2'
'-x, -y, -z'
'x-1/2, -y, z-1/2'

loop_
_atom_site_label
_atom_site_type_symbol
_atom_site_fract_x
_atom_site_fract_y
_atom_site_fract_z
_atom_site_U_iso_or_equiv
_atom_site_adp_type
_atom_site_occupancy
_atom_site_symmetry_multiplicity
_atom_site_calc_flag
_atom_site_refinement_flags
O2 O 0.24789(14) 0.54007(19) 0.61084(6) 0.0556(4) Uani 1 1 d .
O1 O 0.08510(16) 0.5866(2) 0.55546(7) 0.0700(5) Uani 1 1 d .
N1 N 0.12460(17) 0.2860(2) 0.50626(7) 0.0492(5) Uani 1 1 d .
C13 C 0.49753(17) 0.3584(2) 0.60489(7) 0.0398(4) Uani 1 1 d .
C12 C 0.39759(18) 0.2365(2) 0.59819(7) 0.0411(5) Uani 1 1 d .
C18 C 0.57873(18) 0.3052(3) 0.64573(8) 0.0438(5) Uani 1 1 d .
C7 C 0.29581(18) 0.2331(3) 0.55751(8) 0.0425(5) Uani 1 1 d .
C9 C 0.17237(18) 0.5026(3) 0.56982(8) 0.0474(5) Uani 1 1 d .
C6 C 0.27061(19) 0.0963(3) 0.52350(8) 0.0447(5) Uani 1 1 d .
C14 C 0.52349(19) 0.4997(3) 0.57698(8) 0.0461(5) Uani 1 1 d .
H14 H 0.4699 0.5358 0.5496 0.055 Uiso 1 1 calc R
C8 C 0.20388(18) 0.3467(3) 0.54568(8) 0.0446(5) Uani 1 1 d .
C22 C 0.50431(19) 0.1516(3) 0.72583(8) 0.0477(5) Uani 1 1 d .
C5 C 0.16247(19) 0.1331(3) 0.49266(8) 0.0468(5) Uani 1 1 d .
C28 C 0.4190(2) 0.1167(3) 0.63348(8) 0.0488(5) Uani 1 1 d .
H28 H 0.3675 0.0262 0.6366 0.059 Uiso 1 1 calc R
C20 C 0.53526(19) 0.1429(3) 0.66772(8) 0.0460(5) Uani 1 1 d .
C4 C 0.1096(2) 0.0215(3) 0.45602(9) 0.0574(6) Uani 1 1 d .
H4 H 0.0378 0.0469 0.4361 0.069 Uiso 1 1 calc R
C17 C 0.68415(19) 0.3934(3) 0.65925(9) 0.0542(6) Uani 1 1 d .
H17 H 0.7374 0.3581 0.6869 0.065 Uiso 1 1 calc R
C1 C 0.3289(2) -0.0564(3) 0.51623(9) 0.0552(6) Uani 1 1 d .
H1 H 0.4014 -0.0832 0.5355 0.066 Uiso 1 1 calc R
C21 C 0.6289(2) 0.0068(3) 0.65714(10) 0.0623(6) Uani 1 1 d .
H21A H 0.5955 -0.0978 0.6666 0.093 Uiso 1 1 calc R
H21B H 0.7040 0.0266 0.6779 0.093 Uiso 1 1 calc R
H21C H 0.6457 0.0064 0.6204 0.093 Uiso 1 1 calc R
C15 C 0.6300(2) 0.5859(3) 0.59056(10) 0.0548(6) Uani 1 1 d .
H15 H 0.6480 0.6802 0.5717 0.066 Uiso 1 1 calc R
C3 C 0.1676(2) -0.1261(3) 0.45075(10) 0.0645(7) Uani 1 1 d .
H3 H 0.1340 -0.2030 0.4270 0.077 Uiso 1 1 calc R
C16 C 0.7109(2) 0.5358(3) 0.63140(10) 0.0574(6) Uani 1 1 d .
C2 C 0.2766(3) -0.1644(3) 0.48028(10) 0.0645(7) Uani 1 1 d .
H2 H 0.3143 -0.2655 0.4753 0.077 Uiso 1 1 calc R
C27 C 0.5347(3) 0.0348(4) 0.76151(11) 0.0860(10) Uani 1 1 d .
H27 H 0.5810 -0.0547 0.7512 0.103 Uiso 1 1 calc R
C10 C 0.2241(3) 0.6933(3) 0.63756(11) 0.0683(7) Uani 1 1 d .
H10A H 0.1415 0.6933 0.6504 0.082 Uiso 1 1 calc R
H10B H 0.2316 0.7853 0.6136 0.082 Uiso 1 1 calc R
C25 C 0.4342(3) 0.1665(4) 0.82996(11) 0.0816(9) Uani 1 1 d .
H25 H 0.4110 0.1714 0.8647 0.098 Uiso 1 1 calc R
C19 C 0.8279(3) 0.6316(4) 0.64524(15) 0.0891(10) Uani 1 1 d .
H19A H 0.8437 0.6315 0.6828 0.134 Uiso 1 1 calc R
H19B H 0.8182 0.7427 0.6330 0.134 Uiso 1 1 calc R
H19C H 0.8959 0.5812 0.6287 0.134 Uiso 1 1 calc R
C11 C 0.3174(3) 0.7062(4) 0.68226(12) 0.0851(9) Uani 1 1 d .
H11A H 0.3097 0.6138 0.7054 0.128 Uiso 1 1 calc R
H11B H 0.3043 0.8060 0.7014 0.128 Uiso 1 1 calc R
H11C H 0.3986 0.7073 0.6690 0.128 Uiso 1 1 calc R
C26 C 0.4998(4) 0.0427(5) 0.81297(12) 0.1042(13) Uani 1 1 d .
H26 H 0.5232 -0.0414 0.8362 0.125 Uiso 1 1 calc R
C23 C 0.4387(6) 0.2770(6) 0.74401(15) 0.181(3) Uani 1 1 d .
H23 H 0.4165 0.3628 0.7212 0.217 Uiso 1 1 calc R
C24 C 0.4029(6) 0.2834(7) 0.79566(17) 0.188(3) Uani 1 1 d .
H24 H 0.3558 0.3716 0.8063 0.226 Uiso 1 1 calc R
H5 H 0.061(3) 0.333(3) 0.4908(11) 0.073(8) Uiso 1 1 d .

loop_
_atom_site_aniso_label
_atom_site_aniso_U_11
_atom_site_aniso_U_22
_atom_site_aniso_U_33
_atom_site_aniso_U_23
_atom_site_aniso_U_13
_atom_site_aniso_U_12
O2 0.0541(9) 0.0557(9) 0.0561(9) -0.0105(7) -0.0054(7) 0.0028(7)
O1 0.0584(10) 0.0699(11) 0.0798(12) -0.0123(9) -0.0149(9) 0.0163(9)
N1 0.0408(9) 0.0609(11) 0.0452(10) -0.0023(8) -0.0056(8) 0.0019(8)
C13 0.0392(10) 0.0440(10) 0.0364(10) 0.0026(8) 0.0035(8) 0.0028(8)
C12 0.0419(10) 0.0443(11) 0.0373(10) 0.0029(8) 0.0030(8) 0.0005(8)
C18 0.0438(11) 0.0469(11) 0.0407(11) 0.0027(9) 0.0027(8) 0.0035(9)
C7 0.0398(10) 0.0507(11) 0.0370(10) 0.0044(8) 0.0022(8) -0.0027(8)
C9 0.0390(11) 0.0550(12) 0.0481(12) 0.0031(10) -0.0003(9) -0.0013(9)
C6 0.0445(11) 0.0525(12) 0.0375(10) 0.0018(9) 0.0077(8) -0.0041(9)
C14 0.0486(11) 0.0460(11) 0.0441(11) 0.0079(9) 0.0073(9) 0.0046(9)
C8 0.0413(10) 0.0529(12) 0.0394(10) 0.0010(9) -0.0005(8) -0.0032(9)
C22 0.0453(11) 0.0550(12) 0.0425(11) 0.0078(9) -0.0018(9) 0.0064(9)
C5 0.0448(11) 0.0587(13) 0.0372(10) -0.0014(9) 0.0062(8) -0.0055(9)
C28 0.0549(12) 0.0457(11) 0.0455(12) 0.0070(9) 0.0006(9) -0.0069(9)
C20 0.0497(11) 0.0465(11) 0.0414(11) 0.0080(9) -0.0007(9) 0.0049(9)
C4 0.0558(13) 0.0739(16) 0.0427(12) -0.0085(11) 0.0036(10) -0.0106(12)
C17 0.0422(11) 0.0628(14) 0.0568(13) 0.0004(11) -0.0061(10) 0.0002(10)
C1 0.0585(13) 0.0587(14) 0.0488(13) 0.0026(10) 0.0084(10) 0.0050(11)
C21 0.0723(16) 0.0569(14) 0.0588(14) 0.0086(11) 0.0129(12) 0.0142(12)
C15 0.0544(13) 0.0470(12) 0.0643(14) 0.0061(10) 0.0160(11) -0.0044(10)
C3 0.0734(16) 0.0729(16) 0.0481(13) -0.0165(12) 0.0111(12) -0.0132(13)
C16 0.0453(12) 0.0563(13) 0.0712(16) -0.0048(11) 0.0085(11) -0.0066(10)
C2 0.0796(17) 0.0597(14) 0.0557(14) -0.0116(11) 0.0175(13) 0.0011(12)
C27 0.119(3) 0.090(2) 0.0489(15) 0.0155(14) 0.0119(15) 0.0427(19)
C10 0.0769(17) 0.0553(14) 0.0727(17) -0.0135(12) 0.0034(13) -0.0020(12)
C25 0.0757(18) 0.125(3) 0.0452(14) 0.0071(16) 0.0112(13) 0.0175(18)
C19 0.0590(16) 0.084(2) 0.124(3) -0.0026(19) -0.0006(16) -0.0217(15)
C11 0.121(3) 0.0695(18) 0.0632(17) -0.0072(14) -0.0064(17) -0.0185(17)
C26 0.144(3) 0.121(3) 0.0479(16) 0.0248(17) 0.0128(18) 0.045(3)
C23 0.303(7) 0.174(4) 0.072(2) 0.051(3) 0.074(3) 0.179(5)
C24 0.288(7) 0.200(5) 0.084(3) 0.039(3) 0.080(4) 0.178(5)

loop_
_atom_type_symbol
_atom_type_description
_atom_type_scat_dispersion_real
_atom_type_scat_dispersion_imag
_atom_type_scat_source
C C 0.0033 0.0016 'International Tables Vol C Tables 4.2.6.8 and 6.1.1.4'
H H 0.0000 0.0000 'International Tables Vol C Tables 4.2.6.8 and 6.1.1.4'
N N 0.0061 0.0033 'International Tables Vol C Tables 4.2.6.8 and 6.1.1.4'
O O 0.0106 0.0060 'International Tables Vol C Tables 4.2.6.8 and 6.1.1.4'

loop_
_geom_angle_atom_site_label_1
_geom_angle_atom_site_label_2
_geom_angle_atom_site_label_3
_geom_angle
C9 O2 C10 116.57(18)
C5 N1 C8 109.08(18)
C5 N1 H5 122.5(19)
C8 N1 H5 128.4(19)
C14 C13 C18 120.00(19)
C14 C13 C12 131.88(18)
C18 C13 C12 108.00(17)
C28 C12 C7 123.67(19)
C28 C12 C13 108.26(18)
C7 C12 C13 127.87(17)
C17 C18 C13 120.5(2)
C17 C18 C20 129.14(19)
C13 C18 C20 110.32(17)
C8 C7 C6 106.13(18)
C8 C7 C12 130.28(19)
C6 C7 C12 123.48(18)
O1 C9 O2 123.3(2)
O1 C9 C8 124.3(2)
O2 C9 C8 112.41(18)
C5 C6 C1 118.7(2)
C5 C6 C7 107.32(18)
C1 C6 C7 133.9(2)
C15 C14 C13 118.9(2)
C15 C14 H14 120.5
C13 C14 H14 120.5
N1 C8 C7 109.54(19)
N1 C8 C9 117.80(18)
C7 C8 C9 132.38(19)
C23 C22 C27 115.0(2)
C23 C22 C20 121.0(2)
C27 C22 C20 124.0(2)
N1 C5 C4 130.0(2)
N1 C5 C6 107.91(18)
C4 C5 C6 122.1(2)
C12 C28 C20 113.17(18)
C12 C28 H28 123.4
C20 C28 H28 123.4
C28 C20 C18 100.25(15)
C28 C20 C22 109.99(17)
C18 C20 C22 113.72(17)
C28 C20 C21 109.74(19)
C18 C20 C21 109.96(18)
C22 C20 C21 112.49(17)
C3 C4 C5 117.4(2)
C3 C4 H4 121.3
C5 C4 H4 121.3
C18 C17 C16 119.9(2)
C18 C17 H17 120.1
C16 C17 H17 120.1
C2 C1 C6 118.7(2)
C2 C1 H1 120.7
C6 C1 H1 120.7
C20 C21 H21A 109.5
C20 C21 H21B 109.5
H21A C21 H21B 109.5
C20 C21 H21C 109.5
H21A C21 H21C 109.5
H21B C21 H21C 109.5
C14 C15 C16 121.8(2)
C14 C15 H15 119.1
C16 C15 H15 119.1
C4 C3 C2 121.6(2)
C4 C3 H3 119.2
C2 C3 H3 119.2
C15 C16 C17 118.9(2)
C15 C16 C19 120.8(2)
C17 C16 C19 120.3(2)
C1 C2 C3 121.5(2)
C1 C2 H2 119.3
C3 C2 H2 119.3
C22 C27 C26 122.4(3)
C22 C27 H27 118.8
C26 C27 H27 118.8
O2 C10 C11 106.7(2)
O2 C10 H10A 110.4
C11 C10 H10A 110.4
O2 C10 H10B 110.4
C11 C10 H10B 110.4
H10A C10 H10B 108.6
C26 C25 C24 117.3(3)
C26 C25 H25 121.3
C24 C25 H25 121.3
C16 C19 H19A 109.5
C16 C19 H19B 109.5
H19A C19 H19B 109.5
C16 C19 H19C 109.5
H19A C19 H19C 109.5
H19B C19 H19C 109.5
C10 C11 H11A 109.5
C10 C11 H11B 109.5
H11A C11 H11B 109.5
C10 C11 H11C 109.5
H11A C11 H11C 109.5
H11B C11 H11C 109.5
C25 C26 C27 121.6(3)
C25 C26 H26 119.2
C27 C26 H26 119.2
C22 C23 C24 122.3(3)
C22 C23 H23 118.9
C24 C23 H23 118.9
C25 C24 C23 121.3(3)
C25 C24 H24 119.3
C23 C24 H24 119.3

loop_
_geom_bond_atom_site_label_1
_geom_bond_atom_site_label_2
_geom_bond_distance
O2 C9 1.326(3)
O2 C10 1.449(3)
O1 C9 1.208(3)
N1 C5 1.361(3)
N1 C8 1.376(3)
N1 H5 0.86(3)
C13 C14 1.387(3)
C13 C18 1.393(3)
C13 C12 1.473(3)
C12 C28 1.336(3)
C12 C7 1.471(3)
C18 C17 1.378(3)
C18 C20 1.518(3)
C7 C8 1.381(3)
C7 C6 1.426(3)
C9 C8 1.457(3)
C6 C5 1.408(3)
C6 C1 1.411(3)
C14 C15 1.380(3)
C14 H14 0.9300
C22 C23 1.340(4)
C22 C27 1.341(3)
C22 C20 1.531(3)
C5 C4 1.400(3)
C28 C20 1.508(3)
C28 H28 0.9300
C20 C21 1.536(3)
C4 C3 1.365(4)
C4 H4 0.9300
C17 C16 1.396(3)
C17 H17 0.9300
C1 C2 1.367(3)
C1 H1 0.9300
C21 H21A 0.9600
C21 H21B 0.9600
C21 H21C 0.9600
C15 C16 1.383(3)
C15 H15 0.9300
C3 C2 1.401(4)
C3 H3 0.9300
C16 C19 1.515(3)
C2 H2 0.9300
C27 C26 1.380(4)
C27 H27 0.9300
C10 C11 1.483(4)
C10 H10A 0.9700
C10 H10B 0.9700
C25 C26 1.319(4)
C25 C24 1.321(5)
C25 H25 0.9300
C19 H19A 0.9600
C19 H19B 0.9600
C19 H19C 0.9600
C11 H11A 0.9600
C11 H11B 0.9600
C11 H11C 0.9600
C26 H26 0.9300
C23 C24 1.388(5)
C23 H23 0.9300
C24 H24 0.9300
